data_4134952
loop_
_publ_author_name
'Jiang, Hong'
'Zhang, Wenqiang'
'Kang, Xing'
'Cao, Ziping'
'Chen, Xu'
'Liu, Yan'
'Cui, Yong'

_publ_section_title
;
 Topology-Based Functionalization of Robust Chiral Zr-Based Metal-Organic
 Frameworks for Catalytic Enantioselective Hydrogenation.
;
_journal_issue 21
_journal_name_full 'Journal of the American Chemical Society'
_journal_page_first 9642
_journal_page_last 9652
_journal_paper_doi 10.1021/jacs.0c00637
_journal_volume 142
_journal_year 2020
_chemical_formula_moiety '0.11(C378 H270 O153 Zr27)'
_chemical_formula_sum 'C42 H30 O17 Zr3'
_chemical_formula_weight 1080.32
_space_group_crystal_system trigonal
_space_group_IT_number 155
_space_group_name_Hall 'R 3 2"'
_space_group_name_H-M_alt 'R 3 2 :H'
_atom_sites_solution_hydrogens mixed
_audit_creation_date 2020-01-17
_audit_creation_method
;
Olex2 1.2
(compiled 2018.05.29 svn.r3508 for OlexSys, GUI svn.r5506)
;
_cell_angle_alpha 90
_cell_angle_beta 90
_cell_angle_gamma 120
_cell_formula_units_Z 9
_cell_length_a 30.654(4)
_cell_length_b 30.654(4)
_cell_length_c 24.900(7)
_cell_measurement_reflns_used 3843
_cell_measurement_temperature 173
_cell_measurement_theta_max 41.653
_cell_measurement_theta_min 2.433
_cell_volume 20263(7)
_computing_cell_refinement 'SAINT V8.38A (?, 2016)'
_computing_data_reduction 'SAINT V8.38A (?, 2016)'
_computing_molecular_graphics 'Olex2 (Dolomanov et al., 2009)'
_computing_publication_material 'Olex2 (Dolomanov et al., 2009)'
_computing_structure_refinement 'ShelXL (Sheldrick, 2015)'
_diffrn_ambient_temperature 173
_diffrn_measured_fraction_theta_full 0.342
_diffrn_measured_fraction_theta_max 0.992
_diffrn_measurement_device_type 'CCD area detector'
_diffrn_measurement_method 'phi and omega scans'
_diffrn_radiation_type CuK\a
_diffrn_radiation_wavelength 1.54178
_diffrn_reflns_av_R_equivalents 0.1952
_diffrn_reflns_av_unetI/netI 0.1220
_diffrn_reflns_Laue_measured_fraction_full 0.342
_diffrn_reflns_Laue_measured_fraction_max 0.992
_diffrn_reflns_limit_h_max 24
_diffrn_reflns_limit_h_min -25
_diffrn_reflns_limit_k_max 25
_diffrn_reflns_limit_k_min -25
_diffrn_reflns_limit_l_max 20
_diffrn_reflns_limit_l_min -20
_diffrn_reflns_number 15456
_diffrn_reflns_point_group_measured_fraction_full 0.334
_diffrn_reflns_point_group_measured_fraction_max 0.994
_diffrn_reflns_theta_full 67.679
_diffrn_reflns_theta_max 39.968
_diffrn_reflns_theta_min 6.063
_exptl_absorpt_coefficient_mu 3.103
_exptl_absorpt_correction_T_max 0.7488
_exptl_absorpt_correction_T_min 0.4552
_exptl_absorpt_correction_type multi-scan
_exptl_absorpt_process_details
;
SADABS-2016/2 (Bruker,2016/2) was used for absorption correction.
wR2(int) was 0.1221 before and 0.0928 after correction.
The Ratio of minimum to maximum transmission is 0.6079.
The \l/2 correction factor is Not present.
;
_exptl_crystal_colour 'clear light colourless'
_exptl_crystal_colour_lustre clear
_exptl_crystal_colour_modifier light
_exptl_crystal_colour_primary colourless
_exptl_crystal_density_diffrn 0.797
_exptl_crystal_description block
_exptl_crystal_F_000 4842
_exptl_crystal_size_max 0.08
_exptl_crystal_size_mid 0.03
_exptl_crystal_size_min 0.02
_refine_diff_density_max 0.930
_refine_diff_density_min -0.628
_refine_diff_density_rms 0.108
_refine_ls_abs_structure_details
;
 Refined as an inversion twin.
;
_refine_ls_abs_structure_Flack 0.45(3)
_refine_ls_extinction_method none
_refine_ls_goodness_of_fit_ref 0.931
_refine_ls_hydrogen_treatment constr
_refine_ls_matrix_type full
_refine_ls_number_parameters 160
_refine_ls_number_reflns 2731
_refine_ls_number_restraints 385
_refine_ls_restrained_S_all 0.882
_refine_ls_R_factor_all 0.0979
_refine_ls_R_factor_gt 0.0543
_refine_ls_shift/su_max 0.000
_refine_ls_shift/su_mean 0.000
_refine_ls_structure_factor_coef Fsqd
_refine_ls_weighting_details
;
 w=1/[\s^2^(Fo^2^)+(0.0682P)^2^]
 where P=(Fo^2^+2Fc^2^)/3
;
_refine_ls_weighting_scheme calc
_refine_ls_wR_factor_gt 0.1178
_refine_ls_wR_factor_ref 0.1356
_reflns_Friedel_coverage 0.841
_reflns_Friedel_fraction_full 0.325
_reflns_Friedel_fraction_max 0.996
_reflns_number_gt 1669
_reflns_number_total 2731
_reflns_threshold_expression 'I > 2\s(I)'
_cod_data_source_file ja0c00637_si_004.cif
_cod_data_source_block ith-CMOF-1
_cod_depositor_comments 'Adding full bibliography for 4134951--4134954.cif.'
_cod_original_cell_volume 20263(8)
_cod_original_sg_symbol_H-M 'R 3 2'
_cod_database_code 4134952
_shelxl_version_number 2013-2
_shelx_space_group_comment
;
The symmetry employed for this shelxl refinement is uniquely defined
by the following loop, which should always be used as a source of
symmetry information in preference to the above space-group names.
They are only intended as comments.
;
_olex2_refinement_description
;
1. Twinned data refinement
 Scales: 0.55(3)
 0.45(3)
2. Fixed Uiso
 At 1.2 times of:
  All C(H) groups
 At 1.5 times of:
  All C(H,H,H) groups, All O(H) groups, All O(H,H) groups
3. Restrained distances
 C21-C18
 1.5 with sigma of 0.02
 O4-C21
 1.27 with sigma of 0.02
 C11-C14
 1.5 with sigma of 0.02
 O2-C14 = O3-C14
 1.27 with sigma of 0.02
 C15-C3 = C21-C18
 1.5 with sigma of 0.02
 C11-C14 = C8-C5
 1.5 with sigma of 0.02
 O3-C14 = O2-C14 = O5-C21 = O4-C21
 1.27 with sigma of 0.02
 Zr2-O7
 2.1 with sigma of 0.02
 C12-C14
 2.48 with sigma of 0.04
 C3-C20
 2.48 with sigma of 0.04
 C16-C3
 2.48 with sigma of 0.04
 C21-C19
 2.48 with sigma of 0.04
 C21-C17
 2.48 with sigma of 0.04
 C14-C10
 2.48 with sigma of 0.04
 C14-C12
 2.48 with sigma of 0.04
 C9-C5
 2.48 with sigma of 0.04
 C13-C5
 2.48 with sigma of 0.04
 C8-C6
 2.48 with sigma of 0.04
 C8-C4
 2.48 with sigma of 0.04
4. Restrained planarity
 C9, C10, C11, C12, C13, C8, C14
 with sigma of 0.1
 O4, C18, C21, O5
 with sigma of 0.1
 C16, C17, C18, C19, C20, C15, C21
 with sigma of 0.1
 C16, C17, C18, C19, C20, C15, C3, C21
 with sigma of 0.1
 C5, C9, C10, C11, C12, C13, C8, C14
 with sigma of 0.1
 C11, O2, O3, C14
 with sigma of 0.1
5. Rigid bond restraints
 C13, C12
 with sigma for 1-2 distances of 0.01 and sigma for 1-3 distances of 0.01
6. Uiso/Uaniso restraints and constraints
O4 \\sim C7 \\sim C16 \\sim C17 \\sim C18 \\sim C19 \\sim C20 \\sim C15 \\sim
C6 \\sim C1 \\sim C2 \\sim C3 \\sim C4 \\sim C5 \\sim C9 \\sim C10 \\sim C11
\\sim C12 \\sim C13 \\sim C8 \\sim O2 \\sim O3 \\sim C21 \\sim C14 \\sim O5
\\sim O1 \\sim O9 \\sim O8 \\sim O6: within 1.7A with sigma of 0.04 and sigma
for terminal atoms of 0.08
O1W \\sim O6: within 1.7A with sigma of 0.04 and sigma for terminal atoms of
0.08
C21 \\sim C18 \\sim C17 \\sim C16 \\sim C15 \\sim C20 \\sim C19 \\sim C3 \\sim
C2 \\sim C1 \\sim C6 \\sim C7 \\sim C5 \\sim C4 \\sim C8 \\sim C9 \\sim C13
\\sim C12 \\sim C11 \\sim C10 \\sim C14: within 1.7A with sigma of 0.04 and
sigma for terminal atoms of 0.08
Uanis(O1W) \\sim Ueq: with sigma of 0.1 and sigma for terminal atoms of 0.2
Uanis(Zr2) = Uanis(Zr1)
Uanis(C3) = Uanis(C2) = Uanis(C1) = Uanis(C7) = Uanis(C18) = Uanis(C14)
Uanis(C3) = Uanis(C10)
Uanis(O4) = Uanis(O5) = Uanis(O1) = Uanis(O2) = Uanis(O3) = Uanis(O6) =
Uanis(O8) = Uanis(O9)
Uanis(O8) = Uanis(O7)
Uanis(O8) = Uanis(O1W)
7. Rigid body (RIGU) restrains
 C10, C11, C13
 with sigma for 1-2 distances of 0.004 and sigma for 1-3 distances of 0.004
 C11, C12, C13
 with sigma for 1-2 distances of 0.004 and sigma for 1-3 distances of 0.004
 C17, C18, C21
 with sigma for 1-2 distances of 0.004 and sigma for 1-3 distances of 0.004
 C2, C3, C4
 with sigma for 1-2 distances of 0.004 and sigma for 1-3 distances of 0.004
 C21, C18, C17, C16, C15, C20, C19, C3, C2, C1, C6, C5, C4, C7, C8, C9, C13,
 C12, C11, C10, C14
 with sigma for 1-2 distances of 0.004 and sigma for 1-3 distances of 0.004
8.a Rotating group:
 O1W(H1WA,H1WB)
8.b Me refined with riding coordinates:
 C7(H7A,H7B,H7C)
8.c Aromatic/amide H refined with riding coordinates:
 C16(H16), C17(H17), C19(H19), C20(H20), C4(H4), C9(H9), C10(H10), C12(H12),
 C13(H13)
8.d Fitted hexagon refined as free rotating group:
 C16(C17,C18,C19,C20,C15), C6(C1,C2,C3,C4,C5), C9(C10,C11,C12,C13,C8)
8.e Idealised tetrahedral OH refined as rotating group:
 O1(H1)
;
_olex2_submission_special_instructions 'No special instructions were received'

loop_
_space_group_symop_operation_xyz
'x, y, z'
'-y, x-y, z'
'-x+y, -x, z'
'y, x, -z'
'-x, -x+y, -z'
'x-y, -y, -z'
'x+2/3, y+1/3, z+1/3'
'-y+2/3, x-y+1/3, z+1/3'
'-x+y+2/3, -x+1/3, z+1/3'
'y+2/3, x+1/3, -z+1/3'
'-x+2/3, -x+y+1/3, -z+1/3'
'x-y+2/3, -y+1/3, -z+1/3'
'x+1/3, y+2/3, z+2/3'
'-y+1/3, x-y+2/3, z+2/3'
'-x+y+1/3, -x+2/3, z+2/3'
'y+1/3, x+2/3, -z+2/3'
'-x+1/3, -x+y+2/3, -z+2/3'
'x-y+1/3, -y+2/3, -z+2/3'

loop_
_atom_site_label
_atom_site_type_symbol
_atom_site_fract_x
_atom_site_fract_y
_atom_site_fract_z
_atom_site_U_iso_or_equiv
_atom_site_adp_type
_atom_site_occupancy
_atom_site_site_symmetry_order
_atom_site_calc_flag
_atom_site_refinement_flags_posn
_atom_site_refinement_flags_adp
_atom_site_refinement_flags_occupancy
_atom_site_disorder_assembly
_atom_site_disorder_group
Zr2 Zr 0.39921(15) 0.6667 0.6667 0.0300(9) Uani 1 2 d DS T P . .
Zr1 Zr 0.34041(12) 0.60449(12) 0.77890(12) 0.0300(9) Uani 1 1 d . . . . .
O8 O 0.4096(10) 0.6852(10) 0.7434(8) 0.065(3) Uani 1 1 d . U . . .
O4 O 0.4190(10) 0.6018(10) 0.7583(8) 0.065(3) Uani 1 1 d D U . . .
C7 C 0.7000(16) 0.5100(18) 0.7735(15) 0.099(5) Uani 1 1 d . U . . .
H7A H 0.7301 0.5421 0.7773 0.149 Uiso 1 1 calc R . . . .
H7B H 0.7029 0.4929 0.7426 0.149 Uiso 1 1 calc R . . . .
H7C H 0.6952 0.4901 0.8050 0.149 Uiso 1 1 calc R . . . .
O1 O 0.6052(10) 0.5782(10) 0.8446(8) 0.065(3) Uani 1 1 d . U . . .
H1 H 0.5764 0.5589 0.8549 0.097 Uiso 1 1 calc GR . . . .
C16 C 0.5187(11) 0.5667(12) 0.7887(9) 0.125(12) Uani 1 1 d D U . . .
H16 H 0.5224 0.5587 0.8238 0.150 Uiso 1 1 calc R . . . .
C17 C 0.4826(10) 0.5800(12) 0.7767(10) 0.115(11) Uani 1 1 d DG U . . .
H17 H 0.4622 0.5809 0.8037 0.137 Uiso 1 1 calc R . . . .
C18 C 0.4770(9) 0.5919(10) 0.7242(11) 0.099(5) Uani 1 1 d DG U . . .
C19 C 0.5075(11) 0.5906(12) 0.6837(8) 0.118(12) Uani 1 1 d DG U . . .
H19 H 0.5038 0.5985 0.6486 0.142 Uiso 1 1 calc R . . . .
C20 C 0.5436(10) 0.5772(13) 0.6957(10) 0.131(13) Uani 1 1 d DG U . . .
H20 H 0.5641 0.5763 0.6687 0.158 Uiso 1 1 calc R . . . .
C15 C 0.5492(9) 0.5653(11) 0.7482(11) 0.119(10) Uani 1 1 d DG U . . .
C6 C 0.6578(10) 0.5173(12) 0.7668(11) 0.101(10) Uani 1 1 d D U . . .
C1 C 0.6511(11) 0.5438(12) 0.8083(9) 0.099(5) Uani 1 1 d G U . . .
C2 C 0.6153(12) 0.5587(11) 0.8037(9) 0.099(5) Uani 1 1 d G U . . .
C3 C 0.5861(10) 0.5471(11) 0.7575(11) 0.099(5) Uani 1 1 d DG U . . .
C4 C 0.5928(10) 0.5207(11) 0.7160(8) 0.100(11) Uani 1 1 d DG U . . .
H4 H 0.5732 0.5130 0.6851 0.119 Uiso 1 1 calc R . . . .
C5 C 0.6286(11) 0.5058(10) 0.7206(9) 0.092(9) Uani 1 1 d DG U . . .
C9 C 0.5965(8) 0.4417(11) 0.6492(9) 0.093(13) Uani 1 1 d D U . . .
H9 H 0.5645 0.4304 0.6633 0.112 Uiso 1 1 calc R . . . .
C10 C 0.6028(9) 0.4180(10) 0.6048(10) 0.099(5) Uani 1 1 d DG U . . .
H10 H 0.5750 0.3908 0.5890 0.119 Uiso 1 1 calc R . . . .
C11 C 0.6507(10) 0.4350(10) 0.5838(7) 0.103(12) Uani 1 1 d DG U . . .
C12 C 0.6922(8) 0.4757(10) 0.6073(9) 0.088(12) Uani 1 1 d DG U . . .
H12 H 0.7242 0.4871 0.5933 0.106 Uiso 1 1 calc R . . . .
C13 C 0.6859(9) 0.4994(9) 0.6518(9) 0.096(13) Uani 1 1 d DG U . . .
H13 H 0.7137 0.5267 0.6675 0.116 Uiso 1 1 calc R . . . .
C8 C 0.6380(11) 0.4825(9) 0.6727(7) 0.094(11) Uani 1 1 d DG U . . .
O2 O 0.7019(9) 0.4243(10) 0.5173(8) 0.065(3) Uani 1 1 d D U . . .
O3 O 0.6143(10) 0.3792(10) 0.5169(8) 0.065(3) Uani 1 1 d D U . . .
C21 C 0.4355(10) 0.6019(11) 0.7110(10) 0.100(11) Uani 1 1 d D U . . .
C14 C 0.6576(10) 0.4104(10) 0.5350(9) 0.099(5) Uani 1 1 d D U . . .
O9 O 0.3333 0.6667 0.8146(14) 0.065(3) Uani 1 3 d S TU P . .
O5 O 0.4212(10) 0.6067(10) 0.6654(8) 0.065(3) Uani 1 1 d D U . . .
O6 O 0.3333 0.6667 0.6667 0.065(3) Uani 1 6 d S TU P . .
O7 O 0.3946(10) 0.7328(8) 0.6869(7) 0.065(3) Uani 1 1 d D . . . .
O1W O 0.2964(10) 0.5301(10) 0.7583(8) 0.065(3) Uani 1 1 d . U . . .
H1WA H 0.2917 0.4998 0.7866 0.097 Uiso 1 1 d GR . . . .
H1WB H 0.3069 0.5120 0.7259 0.097 Uiso 1 1 d GR . . . .

loop_
_atom_site_aniso_label
_atom_site_aniso_U_11
_atom_site_aniso_U_22
_atom_site_aniso_U_33
_atom_site_aniso_U_23
_atom_site_aniso_U_13
_atom_site_aniso_U_12
Zr2 0.0275(14) 0.038(2) 0.0279(17) -0.0044(16) -0.0022(8) 0.0191(11)
Zr1 0.0275(14) 0.038(2) 0.0279(17) -0.0044(16) -0.0022(8) 0.0191(11)
O8 0.106(8) 0.120(9) 0.022(6) -0.011(5) -0.001(5) 0.097(7)
O4 0.106(8) 0.120(9) 0.022(6) -0.011(5) -0.001(5) 0.097(7)
C7 0.096(11) 0.165(12) 0.060(9) -0.018(9) 0.017(8) 0.083(9)
O1 0.106(8) 0.120(9) 0.022(6) -0.011(5) -0.001(5) 0.097(7)
C16 0.11(2) 0.21(3) 0.085(16) -0.010(16) 0.019(14) 0.10(2)
C17 0.10(2) 0.19(3) 0.072(13) -0.003(14) 0.021(12) 0.09(2)
C18 0.096(11) 0.165(12) 0.060(9) -0.018(9) 0.017(8) 0.083(9)
C19 0.11(2) 0.20(3) 0.075(14) -0.001(15) 0.029(13) 0.11(2)
C20 0.13(2) 0.23(3) 0.086(16) 0.005(17) 0.027(14) 0.13(2)
C15 0.113(18) 0.21(2) 0.077(16) -0.005(16) 0.024(13) 0.108(19)
C6 0.097(17) 0.17(2) 0.062(14) -0.020(14) 0.015(12) 0.085(18)
C1 0.096(11) 0.165(12) 0.060(9) -0.018(9) 0.017(8) 0.083(9)
C2 0.096(11) 0.165(12) 0.060(9) -0.018(9) 0.017(8) 0.083(9)
C3 0.096(11) 0.165(12) 0.060(9) -0.018(9) 0.017(8) 0.083(9)
C4 0.09(2) 0.16(2) 0.071(15) -0.024(16) 0.012(13) 0.080(19)
C5 0.082(17) 0.15(2) 0.061(13) -0.010(13) 0.022(11) 0.068(16)
C9 0.088(18) 0.13(2) 0.061(16) -0.005(16) 0.031(13) 0.056(16)
C10 0.096(11) 0.165(12) 0.060(9) -0.018(9) 0.017(8) 0.083(9)
C11 0.093(15) 0.17(2) 0.062(16) -0.028(16) 0.013(12) 0.078(14)
C12 0.095(16) 0.15(2) 0.044(17) -0.003(15) 0.017(12) 0.078(14)
C13 0.083(17) 0.15(2) 0.060(19) -0.012(17) 0.032(13) 0.056(16)
C8 0.086(17) 0.13(2) 0.068(15) -0.007(15) 0.031(12) 0.059(15)
O2 0.106(8) 0.120(9) 0.022(6) -0.011(5) -0.001(5) 0.097(7)
O3 0.106(8) 0.120(9) 0.022(6) -0.011(5) -0.001(5) 0.097(7)
C21 0.091(17) 0.15(2) 0.08(2) -0.02(2) 0.011(15) 0.071(17)
C14 0.096(11) 0.165(12) 0.060(9) -0.018(9) 0.017(8) 0.083(9)
O9 0.106(8) 0.120(9) 0.022(6) -0.011(5) -0.001(5) 0.097(7)
O5 0.106(8) 0.120(9) 0.022(6) -0.011(5) -0.001(5) 0.097(7)
O6 0.106(8) 0.120(9) 0.022(6) -0.011(5) -0.001(5) 0.097(7)
O7 0.106(8) 0.120(9) 0.022(6) -0.011(5) -0.001(5) 0.097(7)
O1W 0.106(8) 0.120(9) 0.022(6) -0.011(5) -0.001(5) 0.097(7)

loop_
_atom_type_symbol
_atom_type_description
_atom_type_scat_dispersion_real
_atom_type_scat_dispersion_imag
_atom_type_scat_source
C C 0.0181 0.0091 'International Tables Vol C Tables 4.2.6.8 and 6.1.1.4'
H H 0.0000 0.0000 'International Tables Vol C Tables 4.2.6.8 and 6.1.1.4'
O O 0.0492 0.0322 'International Tables Vol C Tables 4.2.6.8 and 6.1.1.4'
Zr Zr -0.1862 2.2449 'International Tables Vol C Tables 4.2.6.8 and 6.1.1.4'

loop_
_geom_angle_atom_site_label_1
_geom_angle_atom_site_label_2
_geom_angle_atom_site_label_3
_geom_angle
_geom_angle_site_symmetry_1
_geom_angle_site_symmetry_3
_geom_angle_publ_flag
Zr1 Zr2 Zr2 62.27(9) . 3_565 ?
Zr1 Zr2 Zr2 91.53(9) 12_566 3_565 ?
Zr1 Zr2 Zr1 150.7(2) 12_566 . ?
O8 Zr2 Zr2 98.0(7) . 3_565 ?
O8 Zr2 Zr2 83.7(7) 12_566 3_565 ?
O8 Zr2 Zr1 47.2(8) 12_566 12_566 ?
O8 Zr2 Zr1 47.2(8) . . ?
O8 Zr2 Zr1 133.5(7) 12_566 . ?
O8 Zr2 Zr1 133.5(7) . 12_566 ?
O8 Zr2 O8 178.0(14) . 12_566 ?
O8 Zr2 O5 78.3(9) 12_566 . ?
O8 Zr2 O5 100.2(9) . . ?
O8 Zr2 O5 78.3(9) . 12_566 ?
O8 Zr2 O5 100.2(9) 12_566 12_566 ?
O8 Zr2 O6 91.0(7) . . ?
O8 Zr2 O6 91.0(7) 12_566 . ?
O8 Zr2 O7 65.2(9) . . ?
O8 Zr2 O7 65.2(9) 12_566 12_566 ?
O8 Zr2 O7 116.0(9) 12_566 . ?
O8 Zr2 O7 116.0(9) . 12_566 ?
O5 Zr2 Zr2 105.0(7) . 3_565 ?
O5 Zr2 Zr2 165.0(7) 12_566 3_565 ?
O5 Zr2 Zr1 121.0(5) . 12_566 ?
O5 Zr2 Zr1 121.0(5) 12_566 . ?
O5 Zr2 Zr1 81.0(6) 12_566 12_566 ?
O5 Zr2 Zr1 81.0(6) . . ?
O5 Zr2 O5 89.9(14) 12_566 . ?
O6 Zr2 Zr2 29.998(1) . 3_565 ?
O6 Zr2 Zr1 75.34(10) . . ?
O6 Zr2 Zr1 75.34(10) . 12_566 ?
O6 Zr2 O5 135.0(7) . . ?
O6 Zr2 O5 135.0(7) . 12_566 ?
O6 Zr2 O7 57.7(7) . 12_566 ?
O6 Zr2 O7 57.7(7) . . ?
O7 Zr2 Zr2 29.7(7) 12_566 3_565 ?
O7 Zr2 Zr2 86.7(7) . 3_565 ?
O7 Zr2 Zr2 33.4(6) 3_565 3_565 ?
O7 Zr2 Zr2 90.2(7) 10_456 3_565 ?
O7 Zr2 Zr1 94.0(5) 12_566 12_566 ?
O7 Zr2 Zr1 120.5(5) 10_456 . ?
O7 Zr2 Zr1 70.1(5) . 12_566 ?
O7 Zr2 Zr1 41.4(5) 3_565 . ?
O7 Zr2 Zr1 70.1(5) 12_566 . ?
O7 Zr2 Zr1 41.4(5) 10_456 12_566 ?
O7 Zr2 Zr1 94.0(5) . . ?
O7 Zr2 Zr1 120.5(5) 3_565 12_566 ?
O7 Zr2 O8 88.0(9) 3_565 . ?
O7 Zr2 O8 92.9(9) 10_456 . ?
O7 Zr2 O8 88.0(9) 10_456 12_566 ?
O7 Zr2 O8 92.9(9) 3_565 12_566 ?
O7 Zr2 O5 158.1(8) 3_565 12_566 ?
O7 Zr2 O5 75.6(10) 3_565 . ?
O7 Zr2 O5 158.1(8) 10_456 . ?
O7 Zr2 O5 75.6(10) 10_456 12_566 ?
O7 Zr2 O5 78.5(10) 12_566 . ?
O7 Zr2 O5 162.8(9) 12_566 12_566 ?
O7 Zr2 O5 78.5(10) . 12_566 ?
O7 Zr2 O5 162.8(9) . . ?
O7 Zr2 O6 61.3(7) 3_565 . ?
O7 Zr2 O6 61.3(7) 10_456 . ?
O7 Zr2 O7 28.8(9) 10_456 . ?
O7 Zr2 O7 28.8(9) 3_565 12_566 ?
O7 Zr2 O7 115.4(14) . 12_566 ?
O7 Zr2 O7 122.6(13) 10_456 3_565 ?
O7 Zr2 O7 111.3(13) 10_456 12_566 ?
O7 Zr2 O7 111.3(13) 3_565 . ?
Zr2 Zr1 Zr2 60.84(14) . 3_565 ?
Zr2 Zr1 Zr1 91.41(9) . 3_565 ?
Zr2 Zr1 Zr1 62.20(7) . 2_665 ?
Zr1 Zr1 Zr2 56.83(7) 3_565 3_565 ?
Zr1 Zr1 Zr2 88.31(9) 2_665 3_565 ?
Zr1 Zr1 Zr1 60.0 2_665 3_565 ?
O8 Zr1 Zr2 35.7(5) . . ?
O8 Zr1 Zr2 87.0(6) 3_565 . ?
O8 Zr1 Zr2 26.9(6) 3_565 3_565 ?
O8 Zr1 Zr2 87.8(5) . 3_565 ?
O8 Zr1 Zr1 34.2(5) . 2_665 ?
O8 Zr1 Zr1 87.9(5) . 3_565 ?
O8 Zr1 Zr1 43.8(7) 3_565 3_565 ?
O8 Zr1 Zr1 95.9(7) 3_565 2_665 ?
O8 Zr1 O8 108.5(12) 3_565 . ?
O8 Zr1 O4 139.9(8) 3_565 . ?
O8 Zr1 O4 66.6(8) . . ?
O8 Zr1 O2 147.7(9) 3_565 9_565 ?
O8 Zr1 O3 81.5(9) 3_565 8 ?
O8 Zr1 O9 81.4(9) 3_565 . ?
O8 Zr1 O7 62.1(8) 3_565 3_565 ?
O8 Zr1 O1W 67.8(10) 3_565 . ?
O4 Zr1 Zr2 116.1(5) . 3_565 ?
O4 Zr1 Zr2 66.1(5) . . ?
O4 Zr1 Zr1 154.3(6) . 3_565 ?
O4 Zr1 Zr1 96.8(6) . 2_665 ?
O2 Zr1 Zr2 161.4(7) 9_565 3_565 ?
O2 Zr1 Zr2 113.0(6) 9_565 . ?
O2 Zr1 Zr1 73.9(7) 9_565 2_665 ?
O2 Zr1 Zr1 108.0(7) 9_565 3_565 ?
O2 Zr1 O8 80.5(8) 9_565 . ?
O2 Zr1 O4 72.4(8) 9_565 . ?
O2 Zr1 O3 74.6(8) 9_565 8 ?
O2 Zr1 O9 72.0(9) 9_565 . ?
O2 Zr1 O7 145.5(8) 9_565 3_565 ?
O3 Zr1 Zr2 166.5(7) 8 . ?
O3 Zr1 Zr2 108.3(6) 8 3_565 ?
O3 Zr1 Zr1 111.9(6) 8 2_665 ?
O3 Zr1 Zr1 75.5(6) 8 3_565 ?
O3 Zr1 O8 143.7(7) 8 . ?
O3 Zr1 O4 127.3(8) 8 . ?
O3 Zr1 O7 139.9(8) 8 3_565 ?
O9 Zr1 Zr2 95.9(7) . . ?
O9 Zr1 Zr2 90.7(7) . 3_565 ?
O9 Zr1 Zr1 37.6(5) . 3_565 ?
O9 Zr1 Zr1 37.6(5) . 2_665 ?
O9 Zr1 O8 71.8(7) . . ?
O9 Zr1 O4 128.4(6) . . ?
O9 Zr1 O3 75.6(9) . 8 ?
O9 Zr1 O7 112.0(11) . 3_565 ?
O7 Zr1 Zr2 35.9(5) 3_565 3_565 ?
O7 Zr1 Zr2 34.1(6) 3_565 . ?
O7 Zr1 Zr1 87.9(6) 3_565 3_565 ?
O7 Zr1 Zr1 89.2(7) 3_565 2_665 ?
O7 Zr1 O8 69.4(8) 3_565 . ?
O7 Zr1 O4 80.3(7) 3_565 . ?
O1W Zr1 Zr2 73.4(6) . 3_565 ?
O1W Zr1 Zr2 106.9(6) . . ?
O1W Zr1 Zr1 108.0(7) . 3_565 ?
O1W Zr1 Zr1 161.7(6) . 2_665 ?
O1W Zr1 O8 141.1(8) . . ?
O1W Zr1 O4 91.2(9) . . ?
O1W Zr1 O2 124.4(9) . 9_565 ?
O1W Zr1 O3 75.1(8) . 8 ?
O1W Zr1 O9 140.0(7) . . ?
O1W Zr1 O7 75.9(9) . 3_565 ?
Zr2 O8 Zr1 97.1(10) . . ?
Zr2 O8 Zr1 125.5(12) . 2_665 ?
Zr1 O8 Zr1 101.9(9) 2_665 . ?
C21 O4 Zr1 125.0(18) . . ?
H7A C7 H7B 109.5 . . ?
H7A C7 H7C 109.5 . . ?
H7B C7 H7C 109.5 . . ?
C6 C7 H7A 109.5 . . ?
C6 C7 H7B 109.5 . . ?
C6 C7 H7C 109.5 . . ?
C2 O1 H1 109.5 . . ?
C17 C16 H16 120.0 . . ?
C17 C16 C15 120.0 . . ?
C15 C16 H16 120.0 . . ?
C16 C17 H17 120.0 . . ?
C18 C17 C16 120.0 . . ?
C18 C17 H17 120.0 . . ?
C17 C18 C19 120.0 . . ?
C17 C18 C21 119.5(19) . . ?
C19 C18 C21 120.3(19) . . ?
C18 C19 H19 120.0 . . ?
C18 C19 C20 120.0 . . ?
C20 C19 H19 120.0 . . ?
C19 C20 H20 120.0 . . ?
C15 C20 C19 120.0 . . ?
C15 C20 H20 120.0 . . ?
C16 C15 C3 123(2) . . ?
C20 C15 C16 120.0 . . ?
C20 C15 C3 117(2) . . ?
C1 C6 C7 114(3) . . ?
C1 C6 C5 120.0 . . ?
C5 C6 C7 125(3) . . ?
C6 C1 C1 123(3) . 17_656 ?
C6 C1 C2 120.0 . . ?
C2 C1 C1 117(2) . 17_656 ?
O1 C2 C1 120(2) . . ?
O1 C2 C3 120(2) . . ?
C1 C2 C3 120.0 . . ?
C2 C3 C15 123(2) . . ?
C4 C3 C15 117(2) . . ?
C4 C3 C2 120.0 . . ?
C3 C4 H4 120.0 . . ?
C3 C4 C5 120.0 . . ?
C5 C4 H4 120.0 . . ?
C6 C5 C8 121.9(17) . . ?
C4 C5 C6 120.0 . . ?
C4 C5 C8 117.8(16) . . ?
C10 C9 H9 120.0 . . ?
C10 C9 C8 120.0 . . ?
C8 C9 H9 120.0 . . ?
C9 C10 H10 120.0 . . ?
C9 C10 C11 120.0 . . ?
C11 C10 H10 120.0 . . ?
C10 C11 C14 120.3(18) . . ?
C12 C11 C10 120.0 . . ?
C12 C11 C14 119.7(18) . . ?
C11 C12 H12 120.0 . . ?
C11 C12 C13 120.0 . . ?
C13 C12 H12 120.0 . . ?
C12 C13 H13 120.0 . . ?
C12 C13 C8 120.0 . . ?
C8 C13 H13 120.0 . . ?
C9 C8 C5 117.2(18) . . ?
C13 C8 C5 122.8(18) . . ?
C13 C8 C9 120.0 . . ?
C14 O2 Zr1 132.3(18) . 14_654 ?
C14 O3 Zr1 126.4(17) . 15_554 ?
O4 C21 C18 100(2) . . ?
O5 C21 O4 132(3) . . ?
O5 C21 C18 128(2) . . ?
O2 C14 C11 120(2) . . ?
O3 C14 C11 108(2) . . ?
O3 C14 O2 132(2) . . ?
Zr1 O9 Zr1 104.9(10) 3_565 2_665 ?
Zr1 O9 Zr1 104.9(10) 3_565 . ?
Zr1 O9 Zr1 104.9(10) 2_665 . ?
C21 O5 Zr2 110.3(17) . . ?
Zr2 O6 Zr2 120.004(1) 3_565 . ?
Zr2 O6 Zr2 119.994(1) 2_665 3_565 ?
Zr2 O6 Zr2 120.001(2) 2_665 . ?
Zr2 O7 Zr2 116.9(11) 2_665 . ?
Zr2 O7 Zr1 105.6(8) . 2_665 ?
Zr2 O7 Zr1 104.6(8) 2_665 2_665 ?
O7 O7 Zr2 63.9(18) 10_456 . ?
O7 O7 Zr2 87(2) 10_456 2_665 ?
O7 O7 Zr1 167(3) 10_456 2_665 ?
Zr1 O1W H1WA 120.4 . . ?
Zr1 O1W H1WB 122.8 . . ?
H1WA O1W H1WB 89.7 . . ?

loop_
_geom_bond_atom_site_label_1
_geom_bond_atom_site_label_2
_geom_bond_distance
_geom_bond_site_symmetry_2
_geom_bond_publ_flag
Zr2 Zr2 3.498(8) 3_565 ?
Zr2 Zr1 3.355(3) 12_566 ?
Zr2 Zr1 3.355(3) . ?
Zr2 O8 1.97(2) . ?
Zr2 O8 1.97(2) 12_566 ?
Zr2 O5 2.25(2) 12_566 ?
Zr2 O5 2.25(2) . ?
Zr2 O6 2.019(5) . ?
Zr2 O7 1.94(2) 10_456 ?
Zr2 O7 2.160(18) 12_566 ?
Zr2 O7 1.94(2) 3_565 ?
Zr2 O7 2.160(18) . ?
Zr1 Zr2 3.545(3) 3_565 ?
Zr1 Zr1 3.504(6) 3_565 ?
Zr1 Zr1 3.504(6) 2_665 ?
Zr1 O8 2.48(3) . ?
Zr1 O8 2.01(2) 3_565 ?
Zr1 O4 2.50(2) . ?
Zr1 O2 2.20(2) 9_565 ?
Zr1 O3 2.28(2) 8 ?
Zr1 O9 2.210(15) . ?
Zr1 O7 2.291(17) 3_565 ?
Zr1 O1W 2.05(3) . ?
O8 Zr1 2.01(2) 2_665 ?
O4 C21 1.281(18) . ?
C7 H7A 0.9600 . ?
C7 H7B 0.9600 . ?
C7 H7C 0.9600 . ?
C7 C6 1.43(4) . ?
O1 H1 0.8200 . ?
O1 C2 1.30(2) . ?
C16 H16 0.9300 . ?
C16 C17 1.3900 . ?
C16 C15 1.3900 . ?
C17 H17 0.9300 . ?
C17 C18 1.3900 . ?
C18 C19 1.3900 . ?
C18 C21 1.487(17) . ?
C19 H19 0.9300 . ?
C19 C20 1.3900 . ?
C20 H20 0.9300 . ?
C20 C15 1.3900 . ?
C15 C3 1.507(19) . ?
C6 C1 1.3900 . ?
C6 C5 1.3900 . ?
C1 C1 1.49(4) 17_656 ?
C1 C2 1.3900 . ?
C2 C3 1.3900 . ?
C3 C4 1.3900 . ?
C4 H4 0.9300 . ?
C4 C5 1.3900 . ?
C5 C8 1.492(16) . ?
C9 H9 0.9300 . ?
C9 C10 1.3900 . ?
C9 C8 1.3900 . ?
C10 H10 0.9300 . ?
C10 C11 1.3900 . ?
C11 C12 1.3900 . ?
C11 C14 1.501(17) . ?
C12 H12 0.9300 . ?
C12 C13 1.3900 . ?
C13 H13 0.9300 . ?
C13 C8 1.3900 . ?
O2 Zr1 2.20(2) 14_654 ?
O2 C14 1.282(18) . ?
O3 Zr1 2.28(2) 15_554 ?
O3 C14 1.269(18) . ?
C21 O5 1.25(2) . ?
O9 Zr1 2.210(14) 3_565 ?
O9 Zr1 2.210(15) 2_665 ?
O6 Zr2 2.019(5) 3_565 ?
O6 Zr2 2.019(5) 2_665 ?
O7 Zr2 1.94(2) 2_665 ?
O7 Zr1 2.291(17) 2_665 ?
O7 O7 1.04(3) 10_456 ?
O1W H1WA 1.1160 . ?
O1W H1WB 1.1134 . ?

loop_
_geom_torsion_atom_site_label_1
_geom_torsion_atom_site_label_2
_geom_torsion_atom_site_label_3
_geom_torsion_atom_site_label_4
_geom_torsion
_geom_torsion_site_symmetry_1
_geom_torsion_site_symmetry_2
_geom_torsion_site_symmetry_3
_geom_torsion_site_symmetry_4
_geom_torsion_publ_flag
Zr1 O4 C21 C18 -171.6(17) . . . . ?
Zr1 O4 C21 O5 6(4) . . . . ?
Zr1 O2 C14 C11 -175.3(16) 14_654 . . . ?
Zr1 O2 C14 O3 0(4) 14_654 . . . ?
Zr1 O3 C14 C11 -176.9(14) 15_554 . . . ?
Zr1 O3 C14 O2 7(4) 15_554 . . . ?
O4 C21 O5 Zr2 41(4) . . . . ?
C7 C6 C1 C1 -5(4) . . . 17_656 ?
C7 C6 C1 C2 172(3) . . . . ?
C7 C6 C5 C4 -171(4) . . . . ?
C7 C6 C5 C8 2(4) . . . . ?
O1 C2 C3 C15 12(3) . . . . ?
O1 C2 C3 C4 -172(3) . . . . ?
C16 C17 C18 C19 0.0 . . . . ?
C16 C17 C18 C21 174.9(19) . . . . ?
C16 C15 C3 C2 -40(3) . . . . ?
C16 C15 C3 C4 144.2(18) . . . . ?
C17 C16 C15 C20 0.0 . . . . ?
C17 C16 C15 C3 -175(2) . . . . ?
C17 C18 C19 C20 0.0 . . . . ?
C17 C18 C21 O4 7(2) . . . . ?
C17 C18 C21 O5 -170(3) . . . . ?
C18 C19 C20 C15 0.0 . . . . ?
C18 C21 O5 Zr2 -143(2) . . . . ?
C19 C18 C21 O4 -178(2) . . . . ?
C19 C18 C21 O5 5(3) . . . . ?
C19 C20 C15 C16 0.0 . . . . ?
C19 C20 C15 C3 175(2) . . . . ?
C20 C15 C3 C2 144.9(19) . . . . ?
C20 C15 C3 C4 -31(3) . . . . ?
C15 C16 C17 C18 0.0 . . . . ?
C15 C3 C4 C5 176(3) . . . . ?
C6 C1 C2 O1 172(3) . . . . ?
C6 C1 C2 C3 0.0 . . . . ?
C6 C5 C8 C9 133.5(18) . . . . ?
C6 C5 C8 C13 -46(2) . . . . ?
C1 C6 C5 C4 0.0 . . . . ?
C1 C6 C5 C8 173(2) . . . . ?
C1 C1 C2 O1 -10(3) 17_656 . . . ?
C1 C1 C2 C3 178(4) 17_656 . . . ?
C1 C2 C3 C15 -176(3) . . . . ?
C1 C2 C3 C4 0.0 . . . . ?
C2 C3 C4 C5 0.0 . . . . ?
C3 C4 C5 C6 0.0 . . . . ?
C3 C4 C5 C8 -174(2) . . . . ?
C4 C5 C8 C9 -53.0(19) . . . . ?
C4 C5 C8 C13 127.5(18) . . . . ?
C5 C6 C1 C1 -178(4) . . . 17_656 ?
C5 C6 C1 C2 0.0 . . . . ?
C9 C10 C11 C12 0.0 . . . . ?
C9 C10 C11 C14 -178.5(16) . . . . ?
C10 C9 C8 C5 -179.5(10) . . . . ?
C10 C9 C8 C13 0.0 . . . . ?
C10 C11 C12 C13 0.0 . . . . ?
C10 C11 C14 O2 -176(2) . . . . ?
C10 C11 C14 O3 7(2) . . . . ?
C11 C12 C13 C8 0.0 . . . . ?
C12 C11 C14 O2 5(3) . . . . ?
C12 C11 C14 O3 -171.4(19) . . . . ?
C12 C13 C8 C5 179.5(10) . . . . ?
C12 C13 C8 C9 0.0 . . . . ?
C8 C9 C10 C11 0.0 . . . . ?
C21 C18 C19 C20 -174.9(19) . . . . ?
C14 C11 C12 C13 178.5(16) . . . . ?

loop_
_twin_individual_id
_twin_individual_mass_fraction_refined
1 0.55(3)
2 0.45(3)
